data_2102849
loop_
_publ_author_name
'Matsunaga, Toshiyuki'
'Kojima, Rie'
'Yamada, Noboru'
'Kifune, Kouichi'
'Kubota, Yoshiki'
'Takata, Masaki'

_publ_section_title
;
Crystal structures of stable and metastable Ge~2~Bi~2~Te~5~, an intermetallic
compound in a GeTe-Bi~2~Te~3~ pseudobinary system
;
_journal_coeditor_code SO5005
_journal_date_accepted 2007-01-08
_journal_date_recd_electronic 2006-07-19
_journal_issue 2
_journal_name_full 'Acta Crystallographica, Section B'
_journal_page_first 346
_journal_page_last 352
_journal_paper_category FA
_journal_paper_doi 10.1107/S0108768107000778
_journal_volume 63
_journal_year 2007
_chemical_formula_sum 'Bi2 Ge2 Te5'
_chemical_formula_weight 1201.04
_space_group_IT_number 164
_symmetry_cell_setting trigonal
_symmetry_space_group_name_Hall '-P 3 2"'
_symmetry_space_group_name_H-M 'P -3 m 1'
_cell_angle_alpha 90
_cell_angle_beta 90
_cell_angle_gamma 120
_cell_formula_units_Z 1
_cell_length_a 4.28072(12)
_cell_length_b 4.28072
_cell_length_c 17.2651(6)
_cell_measurement_temperature 87
_cell_volume 273.990(10)
_computing_cell_refinement 'Rietan (Izumi, F. & Ikeda, T., 2000)'
_computing_data_reduction Rietan
_computing_structure_refinement Rietan
_computing_structure_solution Rietan
_diffrn_ambient_temperature 87
_diffrn_measurement_device_type 'Debye-Scherrer camera'
_diffrn_radiation_monochromator 'vertical focusing mirror + Si (111) double monochromator'
_diffrn_radiation_wavelength 0.42182
_exptl_absorpt_coefficient_mu 12.03
_exptl_crystal_density_diffrn 7.28
_refine_ls_extinction_method none
_refine_ls_goodness_of_fit_all 0.74
_refine_ls_number_parameters 36
_refine_ls_structure_factor_coef Inet
_refine_ls_weighting_scheme sigma
_cod_data_source_file so5005.cif
_cod_original_formula_sum 'Ge2 Bi2 Te5'
_cod_database_code 2102849

loop_
_symmetry_equiv_pos_site_id
_symmetry_equiv_pos_as_xyz
1 x,y,z
2 -y,x-y,z
3 -x+y,-x,z
4 y,x,-z
5 x-y,-y,-z
6 -x,-x+y,-z
7 -x,-y,-z
8 y,-x+y,-z
9 x-y,x,-z
10 -y,-x,z
11 -x+y,y,z
12 x,x-y,z

loop_
_atom_site_type_symbol
_atom_site_label
_atom_site_fract_x
_atom_site_fract_y
_atom_site_fract_z
_atom_site_U_iso_or_equiv
_atom_site_adp_type
_atom_site_occupancy
Te Te1 0.00000 0.00000 0.00000 0.0019(14) Uiso 1.0000
Ge Ge2 0.66667 0.33333 0.1069(3) 0.0179(10) Uiso 0.638(7)
Bi Bi2 0.66667 0.33333 0.10692 0.01786 Uiso 0.3621
Te Te3 0.33333 0.66667 0.2031(2) 0.0076(10) Uiso 1.0000
Ge Ge4 0.00000 0.00000 0.32630 0.0168(8) Uiso 0.3621
Bi Bi4 0.00000 0.00000 0.32630(17) 0.01676 Uiso 0.6379
Te Te5 0.66667 0.33333 0.4212(2) 0.0106(11) Uiso 1.0000

loop_
_atom_type_symbol
_atom_type_description
_atom_type_scat_dispersion_real
_atom_type_scat_dispersion_imag
_atom_type_scat_source
Ge Ge .211 .707 SCM-AXS
Bi Bi -1.484 4.554 SCM-AXS
Te Te -2.091 .695 SCM-AXS

loop_
_diffrn_radiation_type
synchrotron
radiation
